data_8103345
loop_
_publ_author_name
'Rui-Li Fu'
'Jian-Fang Ma'

_publ_section_title
;
 Crystal structure of
 catena-(m2-5-hydroxybenzene-1,3-dicarboxylato)-(m2-1,1'-(1,4-butyl)bis(imidazole))-cobalt(II),
 Co(C8H4O5)(C10H14N4)
;
_journal_issue 2
_journal_name_full 'Zeitschrift f\"ur Kristallographie - New Crystal Structures'
_journal_page_first 281
_journal_volume 227
_journal_year 2012
_chemical_formula_moiety 'C18 H18 Co N4 O5'
_chemical_formula_sum 'C18 H18 Co N4 O5'
_chemical_formula_weight 429.29
_chemical_melting_point ?
_chemical_name_systematic
'catena-(\m~2~-5-hydroxy-benzene-1,3-dicarboxylato-O,O^,^)-(\m~2~-1,1^,^-(1,4-butyl)bis(imidazole)) --cobalt(II)'
_space_group_IT_number 2
_symmetry_cell_setting triclinic
_symmetry_space_group_name_Hall '-P 1'
_symmetry_space_group_name_H-M 'P -1'
_atom_sites_solution_hydrogens geom
_atom_sites_solution_primary direct
_atom_sites_solution_secondary difmap
_audit_creation_method SHELXL-97
_cell_angle_alpha 72.931(5)
_cell_angle_beta 80.267(5)
_cell_angle_gamma 64.018(5)
_cell_formula_units_Z 2
_cell_length_a 9.275(5)
_cell_length_b 9.751(5)
_cell_length_c 11.434(5)
_cell_measurement_reflns_used 4957
_cell_measurement_temperature 293(2)
_cell_measurement_theta_max 29.0957
_cell_measurement_theta_min 2.9996
_cell_volume 887.7(8)
_computing_cell_refinement CrysAlis
_computing_data_collection CrysAlis
_computing_data_reduction CrysAlis
_computing_structure_refinement 'SHELXL-97 (Sheldrick, 1997)'
_computing_structure_solution SHELXS-97[1]
_diffrn_ambient_temperature 293(2)
_diffrn_detector_area_resol_mean 10.2375
_diffrn_measured_fraction_theta_full 0.995
_diffrn_measured_fraction_theta_max 0.838
_diffrn_measurement_device_type 'Xcalibur, Ruby, Gemini ultra'
_diffrn_measurement_method '\w scan'
_diffrn_radiation_monochromator graphite
_diffrn_radiation_source 'fine-focus sealed tube'
_diffrn_radiation_type MoK\a
_diffrn_radiation_wavelength 0.71069
_diffrn_reflns_av_R_equivalents 0.0127
_diffrn_reflns_av_sigmaI/netI 0.0216
_diffrn_reflns_limit_h_max 12
_diffrn_reflns_limit_h_min -9
_diffrn_reflns_limit_k_max 13
_diffrn_reflns_limit_k_min -13
_diffrn_reflns_limit_l_max 14
_diffrn_reflns_limit_l_min -9
_diffrn_reflns_number 6443
_diffrn_reflns_theta_full 25.00
_diffrn_reflns_theta_max 29.16
_diffrn_reflns_theta_min 3.01
_exptl_absorpt_coefficient_mu 1.007
_exptl_absorpt_correction_T_max 1.00000
_exptl_absorpt_correction_T_min 0.84090
_exptl_absorpt_correction_type multi-scan
_exptl_crystal_colour red
_exptl_crystal_density_diffrn 1.606
_exptl_crystal_density_method 'not measured'
_exptl_crystal_description block
_exptl_crystal_F_000 442
_exptl_crystal_size_max 0.2
_exptl_crystal_size_mid 0.18
_exptl_crystal_size_min 0.15
_refine_diff_density_max 0.369
_refine_diff_density_min -0.354
_refine_diff_density_rms 0.050
_refine_ls_extinction_method none
_refine_ls_goodness_of_fit_ref 1.086
_refine_ls_hydrogen_treatment mixed
_refine_ls_matrix_type full
_refine_ls_number_parameters 253
_refine_ls_number_reflns 4026
_refine_ls_number_restraints 0
_refine_ls_restrained_S_all 1.086
_refine_ls_R_factor_all 0.0319
_refine_ls_R_factor_gt 0.0268
_refine_ls_shift/su_max 0.001
_refine_ls_shift/su_mean 0.000
_refine_ls_structure_factor_coef Fsqd
_refine_ls_weighting_details 'calc w=1/[\s^2^(Fo^2^)+(0.0403P)^2^+0.1714P] where P=(Fo^2^+2Fc^2^)/3'
_refine_ls_weighting_scheme calc
_refine_ls_wR_factor_gt 0.0708
_refine_ls_wR_factor_ref 0.0721
_reflns_number_gt 3486
_reflns_number_total 4026
_reflns_threshold_expression >2\s(I)
_cod_data_source_file 1267-3692.cff
_cod_data_source_block gj
_cod_depositor_comments
;
The following automatic conversions were performed:

'_chemical_melting_point' value 'not measured' was changed to '?' -
the value is undefined or not given.

'_symmetry_cell_setting' value
'Triclinic' changed to 'triclinic' according to
/home/saulius/struct/CIF-dictionaries/cif_core.dic dictionary named
'cif_core.dic' version 2.4.1 from 2010-06-29.

Automatic conversion script
Id: cif_fix_values 1891 2012-01-12 08:04:46Z andrius 
;
_cod_original_sg_symbol_H-M p-1
_cod_database_code 8103345

loop_
_symmetry_equiv_pos_as_xyz
'x, y, z'
'-x, -y, -z'

loop_
_atom_site_label
_atom_site_type_symbol
_atom_site_fract_x
_atom_site_fract_y
_atom_site_fract_z
_atom_site_U_iso_or_equiv
_atom_site_adp_type
_atom_site_occupancy
_atom_site_symmetry_multiplicity
_atom_site_calc_flag
_atom_site_refinement_flags
C1 C 0.9955(2) 0.4084(2) 0.28447(18) 0.0359(4) Uani 1 1 d .
H11 H 0.9559 0.4604 0.3471 0.043 Uiso 1 1 calc R
C2 C 1.0345(2) 0.2562(2) 0.17049(16) 0.0308(4) Uani 1 1 d .
H10 H 1.0287 0.1818 0.1382 0.037 Uiso 1 1 calc R
C3 C 1.1071(2) 0.4281(2) 0.19687(19) 0.0402(4) Uani 1 1 d .
H12 H 1.1576 0.4947 0.1882 0.048 Uiso 1 1 calc R
C4 C 1.2482(3) 0.3084(3) 0.0196(2) 0.0476(5) Uani 1 1 d .
H13A H 1.3554 0.2579 0.0501 0.057 Uiso 1 1 calc R
H13B H 1.2347 0.4108 -0.0334 0.057 Uiso 1 1 calc R
C5 C 1.2349(2) 0.2122(3) -0.05437(18) 0.0406(4) Uani 1 1 d .
H14A H 1.1290 0.2630 -0.0874 0.049 Uiso 1 1 calc R
H14B H 1.2478 0.1095 -0.0022 0.049 Uiso 1 1 calc R
C6 C 1.3622(3) 0.1921(3) -0.1592(2) 0.0477(5) Uani 1 1 d .
H15A H 1.3673 0.2929 -0.1977 0.057 Uiso 1 1 calc R
H15B H 1.4660 0.1195 -0.1259 0.057 Uiso 1 1 calc R
C7 C 1.3315(2) 0.1323(3) -0.25421(19) 0.0420(5) Uani 1 1 d .
H16A H 1.3075 0.0415 -0.2145 0.050 Uiso 1 1 calc R
H16B H 1.2384 0.2132 -0.2986 0.050 Uiso 1 1 calc R
C8 C 1.5240(2) 0.1852(2) -0.42498(16) 0.0296(4) Uani 1 1 d .
H126 H 1.4744 0.2944 -0.4408 0.035 Uiso 1 1 calc R
C9 C 1.6897(2) -0.0504(2) -0.43114(17) 0.0322(4) Uani 1 1 d .
H127 H 1.7772 -0.1348 -0.4530 0.039 Uiso 1 1 calc R
C10 C 1.5746(2) -0.0625(2) -0.34364(17) 0.0349(4) Uani 1 1 d .
H125 H 1.5684 -0.1550 -0.2951 0.042 Uiso 1 1 calc R
C11 C 1.04195(16) -0.12353(17) 0.36492(13) 0.0186(3) Uani 1 1 d .
C12 C 1.15662(17) -0.21292(17) 0.27574(13) 0.0193(3) Uani 1 1 d .
C13 C 1.12841(18) -0.15666(17) 0.15149(14) 0.0224(3) Uani 1 1 d .
H26 H 1.0359 -0.0677 0.1242 0.027 Uiso 1 1 calc R
C14 C 1.23830(18) -0.23313(18) 0.06782(14) 0.0219(3) Uani 1 1 d .
C15 C 1.37462(17) -0.36730(17) 0.10919(14) 0.0216(3) Uani 1 1 d .
H24 H 1.4479 -0.4191 0.0535 0.026 Uiso 1 1 calc R
C16 C 1.40219(17) -0.42462(17) 0.23358(14) 0.0198(3) Uani 1 1 d .
C17 C 1.29388(17) -0.34750(17) 0.31736(14) 0.0202(3) Uani 1 1 d .
H22 H 1.3127 -0.3853 0.4005 0.024 Uiso 1 1 calc R
C18 C 1.55149(17) -0.56857(17) 0.27773(15) 0.0234(3) Uani 1 1 d .
N1 N 1.46945(17) 0.08771(18) -0.34076(13) 0.0312(3) Uani 1 1 d .
N2 N 1.65744(16) 0.10555(16) -0.48248(12) 0.0257(3) Uani 1 1 d .
N5 N 0.94941(15) 0.30037(16) 0.26737(12) 0.0256(3) Uani 1 1 d .
N6 N 1.13117(18) 0.33104(18) 0.12351(14) 0.0316(3) Uani 1 1 d .
O1 O 1.06696(13) -0.18048(13) 0.47668(10) 0.0265(2) Uani 1 1 d .
O2 O 0.92680(12) 0.00321(12) 0.32050(10) 0.0253(2) Uani 1 1 d .
O3 O 1.20547(15) -0.16931(15) -0.05272(10) 0.0362(3) Uani 1 1 d .
H3A H 1.2773 -0.2224 -0.0942 0.054 Uiso 1 1 calc R
O4 O 1.61216(13) -0.57808(13) 0.37159(11) 0.0304(3) Uani 1 1 d .
O5 O 1.61035(14) -0.67544(14) 0.22159(12) 0.0368(3) Uani 1 1 d .
Co1 Co 0.80380(2) 0.19792(2) 0.389042(18) 0.01926(7) Uani 1 1 d .

loop_
_atom_site_aniso_label
_atom_site_aniso_U_11
_atom_site_aniso_U_22
_atom_site_aniso_U_33
_atom_site_aniso_U_23
_atom_site_aniso_U_13
_atom_site_aniso_U_12
C1 0.0437(11) 0.0340(9) 0.0325(10) -0.0158(8) 0.0097(8) -0.0174(8)
C2 0.0334(9) 0.0405(10) 0.0255(9) -0.0143(7) 0.0093(7) -0.0213(8)
C3 0.0486(11) 0.0411(11) 0.0420(11) -0.0168(9) 0.0101(9) -0.0285(9)
C4 0.0476(12) 0.0692(15) 0.0402(12) -0.0256(11) 0.0225(9) -0.0379(11)
C5 0.0392(11) 0.0537(12) 0.0342(10) -0.0191(9) 0.0158(8) -0.0250(9)
C6 0.0412(11) 0.0759(15) 0.0391(12) -0.0296(11) 0.0196(9) -0.0337(11)
C7 0.0359(10) 0.0611(13) 0.0363(11) -0.0210(9) 0.0176(8) -0.0277(9)
C8 0.0291(9) 0.0324(9) 0.0282(9) -0.0126(7) 0.0087(7) -0.0139(7)
C9 0.0294(9) 0.0293(9) 0.0320(10) -0.0064(7) 0.0017(7) -0.0088(7)
C10 0.0369(10) 0.0357(10) 0.0315(10) -0.0047(8) 0.0025(7) -0.0182(8)
C11 0.0158(7) 0.0202(7) 0.0180(7) -0.0073(5) 0.0008(5) -0.0046(5)
C12 0.0169(7) 0.0195(7) 0.0177(7) -0.0069(5) 0.0003(5) -0.0032(5)
C13 0.0194(7) 0.0195(7) 0.0204(8) -0.0063(6) -0.0028(6) 0.0004(5)
C14 0.0240(8) 0.0228(7) 0.0161(7) -0.0064(6) -0.0019(6) -0.0056(6)
C15 0.0197(7) 0.0208(7) 0.0213(8) -0.0104(6) 0.0036(6) -0.0040(6)
C16 0.0162(7) 0.0169(7) 0.0229(8) -0.0056(6) -0.0008(5) -0.0034(5)
C17 0.0193(7) 0.0201(7) 0.0164(7) -0.0051(6) -0.0010(5) -0.0035(5)
C18 0.0175(7) 0.0196(7) 0.0241(8) -0.0032(6) 0.0054(6) -0.0033(6)
N1 0.0313(8) 0.0417(8) 0.0267(8) -0.0148(6) 0.0100(6) -0.0207(7)
N2 0.0234(7) 0.0294(7) 0.0225(7) -0.0086(5) 0.0048(5) -0.0100(5)
N5 0.0239(7) 0.0279(7) 0.0211(7) -0.0066(5) 0.0031(5) -0.0083(5)
N6 0.0317(8) 0.0396(8) 0.0274(8) -0.0120(6) 0.0097(6) -0.0197(6)
O1 0.0221(6) 0.0347(6) 0.0164(6) -0.0077(5) -0.0007(4) -0.0054(5)
O2 0.0221(5) 0.0217(5) 0.0214(6) -0.0093(4) 0.0001(4) 0.0025(4)
O3 0.0372(7) 0.0353(7) 0.0160(6) -0.0091(5) -0.0038(5) 0.0056(5)
O4 0.0203(6) 0.0307(6) 0.0261(6) -0.0039(5) -0.0035(4) 0.0010(5)
O5 0.0321(7) 0.0233(6) 0.0431(8) -0.0158(5) 0.0082(5) 0.0006(5)
Co1 0.01589(11) 0.01902(11) 0.01624(11) -0.00617(7) 0.00181(7) -0.00106(8)

loop_
_atom_type_symbol
_atom_type_description
_atom_type_scat_dispersion_real
_atom_type_scat_dispersion_imag
_atom_type_scat_source
C C 0.0033 0.0016 'International Tables Vol C Tables 4.2.6.8 and 6.1.1.4'
H H 0.0000 0.0000 'International Tables Vol C Tables 4.2.6.8 and 6.1.1.4'
N N 0.0061 0.0033 'International Tables Vol C Tables 4.2.6.8 and 6.1.1.4'
O O 0.0106 0.0060 'International Tables Vol C Tables 4.2.6.8 and 6.1.1.4'
Co Co 0.3494 0.9721 'International Tables Vol C Tables 4.2.6.8 and 6.1.1.4'

loop_
_geom_angle_atom_site_label_1
_geom_angle_atom_site_label_2
_geom_angle_atom_site_label_3
_geom_angle
_geom_angle_site_symmetry_1
_geom_angle_site_symmetry_3
C3 C1 N5 109.78(16) . .
C3 C1 H11 125.1 . .
N5 C1 H11 125.1 . .
N5 C2 N6 112.06(15) . .
N5 C2 H10 124.0 . .
N6 C2 H10 124.0 . .
C1 C3 N6 106.58(16) . .
C1 C3 H12 126.7 . .
N6 C3 H12 126.7 . .
N6 C4 C5 114.26(16) . .
N6 C4 H13A 108.7 . .
C5 C4 H13A 108.7 . .
N6 C4 H13B 108.7 . .
C5 C4 H13B 108.7 . .
H13A C4 H13B 107.6 . .
C4 C5 C6 110.93(17) . .
C4 C5 H14A 109.5 . .
C6 C5 H14A 109.5 . .
C4 C5 H14B 109.5 . .
C6 C5 H14B 109.5 . .
H14A C5 H14B 108.0 . .
C7 C6 C5 113.58(17) . .
C7 C6 H15A 108.8 . .
C5 C6 H15A 108.8 . .
C7 C6 H15B 108.8 . .
C5 C6 H15B 108.8 . .
H15A C6 H15B 107.7 . .
N1 C7 C6 111.82(15) . .
N1 C7 H16A 109.3 . .
C6 C7 H16A 109.3 . .
N1 C7 H16B 109.3 . .
C6 C7 H16B 109.3 . .
H16A C7 H16B 107.9 . .
N2 C8 N1 111.22(15) . .
N2 C8 H126 124.4 . .
N1 C8 H126 124.4 . .
C10 C9 N2 109.52(16) . .
C10 C9 H127 125.2 . .
N2 C9 H127 125.2 . .
C9 C10 N1 106.46(16) . .
C9 C10 H125 126.8 . .
N1 C10 H125 126.8 . .
O1 C11 O2 124.94(14) . .
O1 C11 C12 118.16(13) . .
O2 C11 C12 116.90(13) . .
C13 C12 C17 120.24(13) . .
C13 C12 C11 119.66(13) . .
C17 C12 C11 120.04(13) . .
C12 C13 C14 120.08(14) . .
C12 C13 H26 120.0 . .
C14 C13 H26 120.0 . .
O3 C14 C15 123.26(14) . .
O3 C14 C13 117.04(13) . .
C15 C14 C13 119.70(14) . .
C14 C15 C16 120.27(14) . .
C14 C15 H24 119.9 . .
C16 C15 H24 119.9 . .
C17 C16 C15 120.24(13) . .
C17 C16 C18 119.69(14) . .
C15 C16 C18 120.05(13) . .
C16 C17 C12 119.45(14) . .
C16 C17 H22 120.3 . .
C12 C17 H22 120.3 . .
O5 C18 O4 122.11(14) . .
O5 C18 C16 119.68(15) . .
O4 C18 C16 118.20(14) . .
C8 N1 C10 107.20(15) . .
C8 N1 C7 126.78(16) . .
C10 N1 C7 125.82(16) . .
C8 N2 C9 105.59(14) . .
C8 N2 Co1 127.01(12) . 1_654
C9 N2 Co1 127.05(11) . 1_654
C2 N5 C1 105.19(14) . .
C2 N5 Co1 127.17(12) . .
C1 N5 Co1 126.85(12) . .
C2 N6 C3 106.38(15) . .
C2 N6 C4 127.99(16) . .
C3 N6 C4 125.51(16) . .
C11 O1 Co1 143.14(11) . 2_756
C11 O2 Co1 128.89(10) . .
C14 O3 H3A 109.5 . .
C18 O4 Co1 99.89(10) . 1_645
O1 Co1 O2 107.86(5) 2_756 .
O1 Co1 N2 91.67(6) 2_756 1_456
O2 Co1 N2 96.12(6) . 1_456
O1 Co1 O4 104.05(5) 2_756 1_465
O2 Co1 O4 147.65(5) . 1_465
N2 Co1 O4 88.01(6) 1_456 1_465
O1 Co1 N5 85.66(6) 2_756 .
O2 Co1 N5 87.25(6) . .
N2 Co1 N5 176.23(5) 1_456 .
O4 Co1 N5 90.06(6) 1_465 .

loop_
_geom_bond_atom_site_label_1
_geom_bond_atom_site_label_2
_geom_bond_distance
_geom_bond_site_symmetry_2
C1 C3 1.350(3) .
C1 N5 1.369(2) .
C1 H11 0.9300 .
C2 N5 1.313(2) .
C2 N6 1.344(2) .
C2 H10 0.9300 .
C3 N6 1.366(2) .
C3 H12 0.9300 .
C4 N6 1.465(2) .
C4 C5 1.487(3) .
C4 H13A 0.9700 .
C4 H13B 0.9700 .
C5 C6 1.525(3) .
C5 H14A 0.9700 .
C5 H14B 0.9700 .
C6 C7 1.492(3) .
C6 H15A 0.9700 .
C6 H15B 0.9700 .
C7 N1 1.464(2) .
C7 H16A 0.9700 .
C7 H16B 0.9700 .
C8 N2 1.323(2) .
C8 N1 1.344(2) .
C8 H126 0.9300 .
C9 C10 1.355(2) .
C9 N2 1.372(2) .
C9 H127 0.9300 .
C10 N1 1.365(3) .
C10 H125 0.9300 .
C11 O1 1.2514(19) .
C11 O2 1.2588(18) .
C11 C12 1.508(2) .
C12 C13 1.389(2) .
C12 C17 1.394(2) .
C13 C14 1.390(2) .
C13 H26 0.9300 .
C14 O3 1.3609(19) .
C14 C15 1.387(2) .
C15 C16 1.390(2) .
C15 H24 0.9300 .
C16 C17 1.388(2) .
C16 C18 1.503(2) .
C17 H22 0.9300 .
C18 O5 1.254(2) .
C18 O4 1.256(2) .
N2 Co1 2.1053(15) 1_654
N5 Co1 2.1186(15) .
O1 Co1 2.0281(13) 2_756
O2 Co1 2.0479(13) .
O3 H3A 0.8200 .
O4 Co1 2.1054(14) 1_645
Co1 O1 2.0281(13) 2_756
Co1 N2 2.1053(15) 1_456
Co1 O4 2.1053(14) 1_465

loop_
_geom_torsion_atom_site_label_1
_geom_torsion_atom_site_label_2
_geom_torsion_atom_site_label_3
_geom_torsion_atom_site_label_4
_geom_torsion
_geom_torsion_site_symmetry_4
N5 C1 C3 N6 0.1(2) .
N6 C4 C5 C6 -179.1(2) .
C4 C5 C6 C7 -165.7(2) .
C5 C6 C7 N1 -169.66(19) .
N2 C9 C10 N1 0.1(2) .
O1 C11 C12 C13 177.16(14) .
O2 C11 C12 C13 -2.3(2) .
O1 C11 C12 C17 -5.6(2) .
O2 C11 C12 C17 174.88(14) .
C17 C12 C13 C14 -0.9(2) .
C11 C12 C13 C14 176.25(14) .
C12 C13 C14 O3 -178.23(14) .
C12 C13 C14 C15 1.1(2) .
O3 C14 C15 C16 178.83(15) .
C13 C14 C15 C16 -0.5(2) .
C14 C15 C16 C17 -0.3(2) .
C14 C15 C16 C18 -179.00(14) .
C15 C16 C17 C12 0.5(2) .
C18 C16 C17 C12 179.20(14) .
C13 C12 C17 C16 0.1(2) .
C11 C12 C17 C16 -177.09(13) .
C17 C16 C18 O5 148.38(15) .
C15 C16 C18 O5 -33.0(2) .
C17 C16 C18 O4 -30.8(2) .
C15 C16 C18 O4 147.90(15) .
N2 C8 N1 C10 0.6(2) .
N2 C8 N1 C7 175.70(16) .
C9 C10 N1 C8 -0.4(2) .
C9 C10 N1 C7 -175.55(16) .
C6 C7 N1 C8 -69.1(3) .
C6 C7 N1 C10 105.1(2) .
N1 C8 N2 C9 -0.6(2) .
N1 C8 N2 Co1 -174.12(11) 1_654
C10 C9 N2 C8 0.3(2) .
C10 C9 N2 Co1 173.84(12) 1_654
N6 C2 N5 C1 -0.8(2) .
N6 C2 N5 Co1 -171.01(11) .
C3 C1 N5 C2 0.4(2) .
C3 C1 N5 Co1 170.67(13) .
N5 C2 N6 C3 0.9(2) .
N5 C2 N6 C4 177.12(19) .
C1 C3 N6 C2 -0.6(2) .
C1 C3 N6 C4 -176.94(19) .
C5 C4 N6 C2 11.9(3) .
C5 C4 N6 C3 -172.5(2) .
O2 C11 O1 Co1 -97.8(2) 2_756
C12 C11 O1 Co1 82.8(2) 2_756
O1 C11 O2 Co1 28.1(2) .
C12 C11 O2 Co1 -152.50(10) .
O5 C18 O4 Co1 -1.45(17) 1_645
C16 C18 O4 Co1 177.67(11) 1_645
C11 O2 Co1 O1 14.47(14) 2_756
C11 O2 Co1 N2 -79.27(14) 1_456
C11 O2 Co1 O4 -175.24(11) 1_465
C11 O2 Co1 N5 99.01(14) .
C2 N5 Co1 O1 126.11(15) 2_756
C1 N5 Co1 O1 -42.08(15) 2_756
C2 N5 Co1 O2 17.95(15) .
C1 N5 Co1 O2 -150.24(15) .
C2 N5 Co1 N2 171.0(7) 1_456
C1 N5 Co1 N2 2.9(9) 1_456
C2 N5 Co1 O4 -129.81(15) 1_465
C1 N5 Co1 O4 62.00(15) 1_465
